data_1562051
loop_
_publ_author_name
'Kamilya, Sujit'
'Ghosh, Subrata'
'Mehta, Sakshi'
'Mondal, Abhishake'

_publ_section_title
;
 Effect of Ligand Modulation on Metal-to-Metal Electron Transfer in a
 Series of [Fe2Co2] Molecular Square Complexes
;
_journal_name_full 'The Journal of Physical Chemistry A'
_journal_paper_doi 10.1021/acs.jpca.1c02032
_journal_year 2021
_chemical_formula_moiety 'C80 H84 B2 Co2 Fe2 N34 O4, 2(C3 H7 N O), 2(B F4)'
_chemical_formula_sum 'C86 H98 B4 Co2 F8 Fe2 N36 O6'
_chemical_formula_weight 2156.80
_space_group_crystal_system triclinic
_space_group_IT_number 2
_space_group_name_Hall '-P 1'
_space_group_name_H-M_alt 'P -1'
_atom_sites_solution_hydrogens geom
_audit_creation_date 2021-02-18
_audit_creation_method
;
Olex2 1.3
(compiled 2020.07.31 svn.rc2a77460 for OlexSys, GUI svn.r6145)
;
_cell_angle_alpha 75.022(2)
_cell_angle_beta 80.773(2)
_cell_angle_gamma 84.036(2)
_cell_formula_units_Z 1
_cell_length_a 13.2668(4)
_cell_length_b 13.3671(4)
_cell_length_c 16.9340(5)
_cell_measurement_reflns_used 4797
_cell_measurement_temperature 120(2)
_cell_measurement_theta_max 24.20
_cell_measurement_theta_min 2.25
_cell_volume 2857.34(15)
_computing_cell_refinement 'Bruker SAINT'
_computing_data_collection 'Bruker APEX2'
_computing_data_reduction 'Bruker SAINT'
_computing_molecular_graphics 'Olex2 1.3 (Dolomanov et al., 2009)'
_computing_publication_material 'Olex2 1.3 (Dolomanov et al., 2009)'
_computing_structure_refinement 'SHELXL 2018/3 (Sheldrick, 2015)'
_computing_structure_solution 'SHELXT 2014/5 (Sheldrick, 2014)'
_diffrn_ambient_temperature 120(2)
_diffrn_measured_fraction_theta_full 1.000
_diffrn_measured_fraction_theta_max 0.993
_diffrn_measurement_device_type 'Bruker APEX-II CCD'
_diffrn_measurement_method '\f and \w scans'
_diffrn_radiation_type MoK\a
_diffrn_radiation_wavelength 0.71073
_diffrn_reflns_av_R_equivalents 0.1960
_diffrn_reflns_av_unetI/netI 0.2117
_diffrn_reflns_Laue_measured_fraction_full 1.000
_diffrn_reflns_Laue_measured_fraction_max 0.993
_diffrn_reflns_limit_h_max 18
_diffrn_reflns_limit_h_min -18
_diffrn_reflns_limit_k_max 19
_diffrn_reflns_limit_k_min -19
_diffrn_reflns_limit_l_max 24
_diffrn_reflns_limit_l_min -24
_diffrn_reflns_number 116823
_diffrn_reflns_point_group_measured_fraction_full 1.000
_diffrn_reflns_point_group_measured_fraction_max 0.993
_diffrn_reflns_theta_full 25.242
_diffrn_reflns_theta_max 30.572
_diffrn_reflns_theta_min 1.558
_diffrn_source 'sealed tube'
_exptl_absorpt_coefficient_mu 0.609
_exptl_absorpt_correction_T_max 0.786
_exptl_absorpt_correction_T_min 0.684
_exptl_absorpt_correction_type multi-scan
_exptl_absorpt_process_details SADABS
_exptl_crystal_colour red
_exptl_crystal_density_diffrn 1.253
_exptl_crystal_description parallelepiped
_exptl_crystal_F_000 1112
_exptl_crystal_size_max 0.47
_exptl_crystal_size_mid 0.29
_exptl_crystal_size_min 0.18
_refine_diff_density_max 0.791
_refine_diff_density_min -0.645
_refine_diff_density_rms 0.096
_refine_ls_extinction_coef 0.0112(12)
_refine_ls_extinction_expression Fc^*^=kFc[1+0.001xFc^2^\l^3^/sin(2\q)]^-1/4^
_refine_ls_extinction_method 'SHELXL-2018/3 (Sheldrick 2018)'
_refine_ls_goodness_of_fit_ref 0.944
_refine_ls_hydrogen_treatment constr
_refine_ls_matrix_type full
_refine_ls_number_parameters 653
_refine_ls_number_reflns 17416
_refine_ls_number_restraints 0
_refine_ls_restrained_S_all 0.944
_refine_ls_R_factor_all 0.2293
_refine_ls_R_factor_gt 0.0870
_refine_ls_shift/su_max 0.968
_refine_ls_shift/su_mean 0.002
_refine_ls_structure_factor_coef Fsqd
_refine_ls_weighting_details 'w=1/[\s^2^(Fo^2^)+(0.1231P)^2^] where P=(Fo^2^+2Fc^2^)/3'
_refine_ls_weighting_scheme calc
_refine_ls_wR_factor_gt 0.2044
_refine_ls_wR_factor_ref 0.2695
_reflns_Friedel_coverage 0.000
_reflns_number_gt 6168
_reflns_number_total 17416
_reflns_threshold_expression 'I > 2\s(I)'
_cod_data_source_file jp1c02032_si_007.cif
_cod_data_source_block Complex3_120K
_cod_database_code 1562051
_shelx_shelxl_version_number 2018/3
_shelx_space_group_comment
;
The symmetry employed for this shelxl refinement is uniquely defined
by the following loop, which should always be used as a source of
symmetry information in preference to the above space-group names.
They are only intended as comments.
;
_olex2_refinement_description
;
1. Fixed Uiso
 At 1.2 times of:
  All B(H) groups, All C(H) groups, All C(H,H) groups
 At 1.5 times of:
  All C(H,H,H) groups
2.a Ternary CH refined with riding coordinates:
 B1(H1)
2.b Me refined with riding coordinates:
 C8(H8A,H8B,H8C), C7(H7A,H7B,H7C), C12(H12A,H12B,H12C), C13(H13A,H13B,H13C),
 C17(H17A,H17B,H17C)
2.c Aromatic/amide H refined with riding coordinates:
 C24(H24), C25(H25), C28(H28), C26(H26), C20(H20), C19(H19), C30(H30),
 C31(H31), C39(H39), C36(H36), C35(H35), C37(H37), C5(H5), C10(H10), C15(H15),
 C43(H43)
2.d X=CH2 refined with riding coordinates:
 C29(H29A,H29B), C27(H27A,H27B), C40(H40A,H40B), C38(H38A,H38B)
2.e Idealised Me refined as rotating group:
 C42(H42A,H42B,H42C), C41(H41A,H41B,H41C), C18(H18A,H18B,H18C)
;
_smtbx_masks_void_probe_radius 1.2
_smtbx_masks_void_truncation_radius 1.2
_olex2_submission_special_instructions 'No special instructions were received'

loop_
_space_group_symop_operation_xyz
'x, y, z'
'-x, -y, -z'

loop_
_atom_site_label
_atom_site_type_symbol
_atom_site_fract_x
_atom_site_fract_y
_atom_site_fract_z
_atom_site_U_iso_or_equiv
_atom_site_adp_type
_atom_site_occupancy
_atom_site_site_symmetry_order
_atom_site_calc_flag
_atom_site_refinement_flags_posn
_atom_site_refinement_flags_adp
_atom_site_refinement_flags_occupancy
_atom_site_disorder_assembly
_atom_site_disorder_group
Co1 Co 0.70446(5) 0.79936(5) 0.50744(4) 0.0378(2) Uani 1 1 d . . . . .
Fe1 Fe 0.61208(5) 1.10669(5) 0.62567(5) 0.0403(2) Uani 1 1 d . . . . .
O1 O 0.7818(3) 0.7705(3) 0.7647(3) 0.0684(12) Uani 1 1 d . . . . .
C29 C 1.0961(4) 0.7413(5) 0.7090(4) 0.0650(17) Uani 1 1 d . . . . .
H29A H 1.140679 0.751109 0.659757 0.078 Uiso 1 1 calc R U . . .
H29B H 1.121352 0.732380 0.758705 0.078 Uiso 1 1 calc R U . . .
C27 C 0.5562(9) 0.6121(9) 0.8983(6) 0.160(5) Uani 1 1 d . . . . .
H27A H 0.498269 0.583550 0.891107 0.192 Uiso 1 1 calc R U . . .
H27B H 0.572442 0.604115 0.951041 0.192 Uiso 1 1 calc R U . . .
O4 O 0.7127(3) 0.7638(3) 0.2447(3) 0.0662(11) Uani 1 1 d . . . . .
N1 N 0.6812(3) 0.9262(3) 0.5473(2) 0.0331(9) Uani 1 1 d . . . . .
N2 N 0.7467(4) 1.2489(4) 0.4858(3) 0.0663(15) Uani 1 1 d . . . . .
N10 N 0.6398(3) 0.7207(3) 0.6193(3) 0.0452(11) Uani 1 1 d . . . . .
N12 N 0.8366(3) 0.7679(3) 0.5520(3) 0.0465(11) Uani 1 1 d . . . . .
N11 N 0.5994(3) 0.6800(4) 0.7561(3) 0.0533(12) Uani 1 1 d . . . . .
N14 N 0.7687(3) 0.8818(3) 0.3975(3) 0.0418(10) Uani 1 1 d . . . . .
N15 N 0.8100(3) 0.9384(4) 0.2635(3) 0.0501(11) Uani 1 1 d . . . . .
N16 N 0.7331(3) 0.6758(3) 0.4609(3) 0.0507(12) Uani 1 1 d . . . . .
N8 N 0.5209(3) 1.0118(3) 0.7118(2) 0.0362(9) Uani 1 1 d . . . . .
N5 N 0.5625(3) 1.1951(4) 0.7695(3) 0.0499(11) Uani 1 1 d . . . . .
N4 N 0.5677(3) 1.2197(3) 0.6845(3) 0.0432(10) Uani 1 1 d . . . . .
N6 N 0.7256(3) 1.0617(3) 0.6956(3) 0.0447(11) Uani 1 1 d . . . . .
N3 N 0.4282(3) 1.1767(3) 0.5327(2) 0.0359(9) Uani 1 1 d . . . . .
N18 N 0.8829(7) 0.7027(6) -0.0019(5) 0.119(3) Uani 1 1 d . . . . .
C42 C 0.9065(9) 0.6329(9) -0.0570(6) 0.160(5) Uani 1 1 d . . . . .
H42A H 0.976530 0.637774 -0.082249 0.240 Uiso 1 1 calc R U . . .
H42B H 0.862479 0.652254 -0.099112 0.240 Uiso 1 1 calc R U . . .
H42C H 0.895858 0.562903 -0.025982 0.240 Uiso 1 1 calc R U . . .
C41 C 0.7828(8) 0.7037(9) 0.0455(7) 0.149(4) Uani 1 1 d . . . . .
H41A H 0.756390 0.636437 0.056912 0.223 Uiso 1 1 calc R U . . .
H41B H 0.737937 0.754604 0.014734 0.223 Uiso 1 1 calc R U . . .
H41C H 0.787320 0.720587 0.096518 0.223 Uiso 1 1 calc R U . . .
C21 C 0.6683(4) 0.7210(5) 0.6902(4) 0.0523(15) Uani 1 1 d . . . . .
C22 C 0.7687(4) 0.7544(5) 0.6997(4) 0.0602(16) Uani 1 1 d . . . . .
C23 C 0.8508(4) 0.7591(5) 0.6285(4) 0.0532(15) Uani 1 1 d . . . . .
C24 C 0.9326(4) 0.7651(4) 0.5080(4) 0.0544(15) Uani 1 1 d . . . . .
H24 H 0.946868 0.769295 0.451647 0.065 Uiso 1 1 calc R U . . .
C25 C 1.0033(5) 0.7554(5) 0.5592(4) 0.0625(17) Uani 1 1 d . . . . .
H25 H 1.073921 0.751055 0.544615 0.075 Uiso 1 1 calc R U . . .
N13 N 0.9523(3) 0.7529(4) 0.6359(3) 0.0612(14) Uani 1 1 d . . . . .
C28 C 0.9982(5) 0.7400(5) 0.7085(4) 0.0713(19) Uani 1 1 d . . . . .
H28 H 0.955579 0.730065 0.758741 0.086 Uiso 1 1 calc R U . . .
C26 C 0.6081(5) 0.6577(7) 0.8413(5) 0.096(3) Uani 1 1 d . . . . .
H26 H 0.664399 0.683836 0.853562 0.115 Uiso 1 1 calc R U . . .
C20 C 0.5220(4) 0.6530(4) 0.7229(4) 0.0528(15) Uani 1 1 d . . . . .
H20 H 0.463232 0.621859 0.752303 0.063 Uiso 1 1 calc R U . . .
C19 C 0.5460(4) 0.6795(4) 0.6395(4) 0.0504(14) Uani 1 1 d . . . . .
H19 H 0.505349 0.671090 0.602016 0.060 Uiso 1 1 calc R U . . .
C30 C 0.8099(4) 0.9760(4) 0.3812(4) 0.0475(13) Uani 1 1 d . . . . .
H30 H 0.818721 1.010459 0.420489 0.057 Uiso 1 1 calc R U . . .
C31 C 0.8357(4) 1.0110(4) 0.2983(4) 0.0533(15) Uani 1 1 d . . . . .
H31 H 0.865226 1.072897 0.270727 0.064 Uiso 1 1 calc R U . . .
C32 C 0.7694(4) 0.8607(4) 0.3247(4) 0.0475(13) Uani 1 1 d . . . . .
C33 C 0.7337(4) 0.7664(4) 0.3119(4) 0.0503(14) Uani 1 1 d . . . . .
C34 C 0.7317(4) 0.6748(4) 0.3838(4) 0.0529(15) Uani 1 1 d . . . . .
N17 N 0.7387(3) 0.5736(4) 0.3762(4) 0.0604(14) Uani 1 1 d . . . . .
C39 C 0.7376(5) 0.5401(5) 0.3047(5) 0.080(2) Uani 1 1 d . . . . .
H39 H 0.748302 0.588578 0.254209 0.096 Uiso 1 1 calc R U . . .
C40 C 0.7222(5) 0.4435(5) 0.3039(6) 0.093(3) Uani 1 1 d . . . . .
H40A H 0.711190 0.393089 0.353239 0.112 Uiso 1 1 calc R U . . .
H40B H 0.722394 0.426561 0.253939 0.112 Uiso 1 1 calc R U . . .
C36 C 0.7451(4) 0.5108(5) 0.4533(5) 0.071(2) Uani 1 1 d . . . . .
H36 H 0.751475 0.438648 0.467506 0.085 Uiso 1 1 calc R U . . .
C35 C 0.7402(4) 0.5744(5) 0.5050(5) 0.0653(18) Uani 1 1 d . . . . .
H35 H 0.741506 0.552403 0.561669 0.078 Uiso 1 1 calc R U . . .
C37 C 0.8354(5) 0.9419(5) 0.1769(4) 0.0697(18) Uani 1 1 d . . . . .
H37 H 0.840649 0.879727 0.161015 0.084 Uiso 1 1 calc R U . . .
C38 C 0.8516(6) 1.0288(6) 0.1184(5) 0.088(2) Uani 1 1 d . . . . .
H38A H 0.846878 1.092099 0.132445 0.105 Uiso 1 1 calc R U . . .
H38B H 0.867816 1.026303 0.063392 0.105 Uiso 1 1 calc R U . . .
C1 C 0.6541(3) 0.9969(4) 0.5753(3) 0.0360(11) Uani 1 1 d . . . . .
C2 C 0.6970(4) 1.1947(4) 0.5382(4) 0.0480(14) Uani 1 1 d . . . . .
N9 N 0.5199(3) 1.0121(3) 0.7925(3) 0.0465(11) Uani 1 1 d . . . . .
B1 B 0.5898(5) 1.0834(5) 0.8125(4) 0.0518(16) Uani 1 1 d . . . . .
H1 H 0.582821 1.075194 0.872288 0.062 Uiso 1 1 calc R U . . .
C6 C 0.5306(5) 1.2800(5) 0.7981(4) 0.0595(16) Uani 1 1 d . . . . .
C8 C 0.5145(6) 1.2784(6) 0.8863(4) 0.088(2) Uani 1 1 d . . . . .
H8A H 0.491920 1.346723 0.892999 0.132 Uiso 1 1 calc R U . . .
H8B H 0.463536 1.230855 0.914929 0.132 Uiso 1 1 calc R U . . .
H8C H 0.577579 1.256687 0.908642 0.132 Uiso 1 1 calc R U . . .
C5 C 0.5149(4) 1.3604(5) 0.7312(4) 0.0586(16) Uani 1 1 d . . . . .
H5 H 0.492713 1.428367 0.732512 0.070 Uiso 1 1 calc R U . . .
C4 C 0.5382(4) 1.3221(4) 0.6616(4) 0.0473(13) Uani 1 1 d . . . . .
C7 C 0.5306(4) 1.3794(4) 0.5751(3) 0.0510(14) Uani 1 1 d . . . . .
H7A H 0.508428 1.450573 0.573285 0.076 Uiso 1 1 calc R U . . .
H7B H 0.596341 1.376201 0.542239 0.076 Uiso 1 1 calc R U . . .
H7C H 0.482035 1.348633 0.553772 0.076 Uiso 1 1 calc R U . . .
N7 N 0.7005(3) 1.0536(4) 0.7790(3) 0.0542(12) Uani 1 1 d . . . . .
C9 C 0.8253(4) 1.0320(4) 0.6833(4) 0.0530(15) Uani 1 1 d . . . . .
C12 C 0.8831(4) 1.0299(4) 0.6001(4) 0.0590(16) Uani 1 1 d . . . . .
H12A H 0.953097 1.006251 0.605484 0.088 Uiso 1 1 calc R U . . .
H12B H 0.852766 0.983726 0.577066 0.088 Uiso 1 1 calc R U . . .
H12C H 0.880566 1.098515 0.564286 0.088 Uiso 1 1 calc R U . . .
C10 C 0.8622(5) 1.0054(5) 0.7598(5) 0.072(2) Uani 1 1 d . . . . .
H10 H 0.929251 0.983342 0.768409 0.087 Uiso 1 1 calc R U . . .
C11 C 0.7839(5) 1.0173(5) 0.8181(4) 0.0674(18) Uani 1 1 d . . . . .
C13 C 0.7789(7) 0.9977(8) 0.9102(5) 0.120(3) Uani 1 1 d . . . . .
H13A H 0.710443 1.014400 0.933830 0.181 Uiso 1 1 calc R U . . .
H13B H 0.797631 0.925870 0.932977 0.181 Uiso 1 1 calc R U . . .
H13C H 0.825260 1.040207 0.922554 0.181 Uiso 1 1 calc R U . . .
C16 C 0.4528(5) 0.9430(5) 0.8415(3) 0.0562(15) Uani 1 1 d . . . . .
C18 C 0.4330(6) 0.9283(6) 0.9329(4) 0.094(3) Uani 1 1 d . . . . .
H18A H 0.496103 0.907760 0.955395 0.142 Uiso 1 1 calc R U . . .
H18B H 0.385542 0.875487 0.956397 0.142 Uiso 1 1 calc R U . . .
H18C H 0.404739 0.992333 0.945566 0.142 Uiso 1 1 calc R U . . .
C15 C 0.4123(4) 0.8975(4) 0.7924(3) 0.0529(14) Uani 1 1 d . . . . .
H15 H 0.365457 0.846405 0.809335 0.063 Uiso 1 1 calc R U . . .
C14 C 0.4544(4) 0.9423(4) 0.7107(3) 0.0380(11) Uani 1 1 d . . . . .
C17 C 0.4323(4) 0.9185(4) 0.6343(3) 0.0448(13) Uani 1 1 d . . . . .
H17A H 0.382791 0.866919 0.648590 0.067 Uiso 1 1 calc R U . . .
H17B H 0.405615 0.980458 0.598842 0.067 Uiso 1 1 calc R U . . .
H17C H 0.494187 0.892690 0.606068 0.067 Uiso 1 1 calc R U . . .
C3 C 0.5011(4) 1.1489(4) 0.5654(3) 0.0375(11) Uani 1 1 d . . . . .
O44 O 0.9508(6) 0.8191(8) 0.0520(7) 0.198(4) Uani 1 1 d . . . . .
C43 C 0.9630(12) 0.7603(11) 0.0012(11) 0.209(7) Uani 1 1 d . . . . .
H43 H 1.024768 0.756500 -0.033029 0.251 Uiso 1 1 calc R U . . .
F2 F 0.3151(7) 0.5655(9) 0.8893(8) 0.252(4) Uani 1 1 d . . . . .
F4 F 0.2576(13) 0.6341(15) 0.9846(7) 0.483(15) Uani 1 1 d . . . . .
B2 B 0.230(2) 0.654(4) 0.911(2) 0.38(3) Uani 1 1 d . . . . .
F3 F 0.2481(14) 0.7071(11) 0.8707(11) 0.377(11) Uani 1 1 d . . . . .
F1 F 0.1607(6) 0.5932(8) 0.9117(7) 0.264(5) Uani 1 1 d . . . . .

loop_
_atom_site_aniso_label
_atom_site_aniso_U_11
_atom_site_aniso_U_22
_atom_site_aniso_U_33
_atom_site_aniso_U_23
_atom_site_aniso_U_13
_atom_site_aniso_U_12
Co1 0.0282(4) 0.0362(4) 0.0483(4) -0.0100(3) -0.0040(3) -0.0025(3)
Fe1 0.0288(4) 0.0342(4) 0.0561(5) -0.0098(3) -0.0004(3) -0.0058(3)
O1 0.050(3) 0.094(3) 0.072(3) -0.035(3) -0.004(2) -0.020(2)
C29 0.046(4) 0.065(4) 0.092(5) -0.033(4) -0.011(3) -0.004(3)
C27 0.168(10) 0.214(12) 0.097(7) 0.026(7) -0.046(7) -0.131(10)
O4 0.071(3) 0.061(3) 0.071(3) -0.019(2) -0.017(2) -0.005(2)
N1 0.026(2) 0.036(2) 0.038(2) -0.0093(19) -0.0039(16) -0.0009(17)
N2 0.044(3) 0.044(3) 0.096(4) -0.007(3) 0.018(3) -0.006(2)
N10 0.034(2) 0.045(3) 0.061(3) -0.019(2) -0.006(2) -0.0037(19)
N12 0.034(2) 0.057(3) 0.048(3) -0.013(2) 0.001(2) -0.012(2)
N11 0.037(3) 0.068(3) 0.057(3) -0.020(3) 0.001(2) -0.015(2)
N14 0.032(2) 0.033(2) 0.059(3) -0.010(2) -0.007(2) -0.0025(18)
N15 0.045(3) 0.051(3) 0.047(3) -0.004(2) -0.002(2) 0.001(2)
N16 0.033(2) 0.043(3) 0.072(3) -0.007(2) 0.000(2) -0.0085(19)
N8 0.035(2) 0.033(2) 0.038(2) -0.0068(18) -0.0015(17) -0.0023(17)
N5 0.040(3) 0.057(3) 0.056(3) -0.021(2) -0.005(2) -0.004(2)
N4 0.035(2) 0.043(3) 0.052(3) -0.013(2) -0.0041(19) -0.0028(19)
N6 0.036(3) 0.042(3) 0.061(3) -0.021(2) -0.010(2) 0.0001(19)
N3 0.035(2) 0.033(2) 0.039(2) -0.0086(18) -0.0052(19) -0.0002(18)
N18 0.123(7) 0.109(6) 0.133(7) -0.056(5) 0.002(5) -0.008(5)
C42 0.192(12) 0.180(11) 0.124(9) -0.065(8) 0.011(8) -0.058(10)
C41 0.110(8) 0.192(12) 0.143(9) -0.053(8) 0.004(7) 0.002(8)
C21 0.032(3) 0.070(4) 0.059(4) -0.026(3) 0.006(3) -0.012(3)
C22 0.049(4) 0.074(4) 0.067(4) -0.028(3) -0.009(3) -0.017(3)
C23 0.034(3) 0.065(4) 0.059(4) -0.014(3) 0.002(3) -0.013(3)
C24 0.037(3) 0.056(4) 0.065(4) -0.013(3) 0.007(3) -0.006(3)
C25 0.042(3) 0.062(4) 0.072(4) 0.001(3) 0.004(3) -0.012(3)
N13 0.031(3) 0.077(4) 0.075(4) -0.015(3) -0.003(2) -0.017(2)
C28 0.039(4) 0.104(6) 0.073(5) -0.022(4) -0.006(3) -0.011(3)
C26 0.065(5) 0.167(8) 0.066(5) -0.041(5) 0.020(4) -0.063(5)
C20 0.036(3) 0.045(3) 0.076(4) -0.017(3) 0.002(3) -0.007(2)
C19 0.037(3) 0.041(3) 0.075(4) -0.016(3) -0.011(3) -0.003(2)
C30 0.038(3) 0.036(3) 0.067(4) -0.007(3) -0.007(3) -0.009(2)
C31 0.042(3) 0.040(3) 0.078(4) -0.013(3) -0.009(3) -0.005(2)
C32 0.039(3) 0.038(3) 0.062(4) -0.007(3) -0.008(3) -0.002(2)
C33 0.037(3) 0.044(3) 0.067(4) -0.005(3) -0.013(3) -0.001(2)
C34 0.040(3) 0.042(3) 0.079(5) -0.019(3) -0.006(3) -0.007(2)
N17 0.039(3) 0.045(3) 0.097(4) -0.023(3) 0.002(3) -0.007(2)
C39 0.062(4) 0.060(5) 0.124(7) -0.037(4) -0.009(4) -0.004(3)
C40 0.061(5) 0.052(4) 0.170(8) -0.041(5) -0.009(5) 0.006(3)
C36 0.039(3) 0.036(3) 0.119(6) -0.001(4) 0.014(4) -0.004(3)
C35 0.033(3) 0.042(4) 0.100(5) 0.009(4) 0.007(3) 0.003(2)
C37 0.066(4) 0.066(4) 0.080(5) -0.023(4) -0.008(4) -0.007(3)
C38 0.102(6) 0.087(6) 0.075(5) -0.007(4) -0.015(4) -0.033(5)
C1 0.023(2) 0.038(3) 0.040(3) 0.004(2) 0.000(2) -0.006(2)
C2 0.034(3) 0.036(3) 0.068(4) -0.013(3) 0.005(3) 0.002(2)
N9 0.050(3) 0.045(3) 0.045(3) -0.010(2) -0.006(2) -0.004(2)
B1 0.050(4) 0.058(4) 0.052(4) -0.021(3) -0.013(3) 0.005(3)
C6 0.057(4) 0.061(4) 0.070(4) -0.036(4) -0.009(3) 0.005(3)
C8 0.103(6) 0.079(5) 0.096(6) -0.049(4) -0.022(5) 0.017(4)
C5 0.055(4) 0.043(3) 0.084(5) -0.030(3) -0.008(3) 0.003(3)
C4 0.036(3) 0.038(3) 0.070(4) -0.020(3) -0.001(3) -0.004(2)
C7 0.046(3) 0.031(3) 0.073(4) -0.010(3) -0.004(3) -0.006(2)
N7 0.047(3) 0.057(3) 0.066(3) -0.022(3) -0.018(2) -0.002(2)
C9 0.035(3) 0.049(3) 0.081(4) -0.023(3) -0.011(3) -0.006(2)
C12 0.026(3) 0.052(3) 0.103(5) -0.026(3) -0.007(3) -0.004(2)
C10 0.046(4) 0.081(5) 0.106(6) -0.043(4) -0.036(4) 0.011(3)
C11 0.054(4) 0.080(5) 0.082(5) -0.039(4) -0.033(4) 0.015(3)
C13 0.103(7) 0.182(10) 0.098(6) -0.073(6) -0.052(5) 0.045(6)
C16 0.063(4) 0.059(4) 0.040(3) 0.003(3) -0.004(3) -0.016(3)
C18 0.116(7) 0.120(7) 0.042(4) -0.003(4) 0.001(4) -0.041(5)
C15 0.055(4) 0.050(3) 0.048(3) 0.000(3) 0.000(3) -0.015(3)
C14 0.035(3) 0.034(3) 0.044(3) -0.008(2) -0.004(2) -0.002(2)
C17 0.036(3) 0.043(3) 0.057(3) -0.016(3) -0.004(2) -0.008(2)
C3 0.035(3) 0.031(3) 0.042(3) -0.008(2) 0.007(2) -0.003(2)
O44 0.138(7) 0.206(9) 0.292(12) -0.135(9) -0.041(7) -0.007(6)
C43 0.184(14) 0.174(13) 0.34(2) -0.173(14) -0.047(13) -0.021(11)
F2 0.164(8) 0.285(13) 0.316(13) -0.059(10) -0.049(8) -0.069(8)
F4 0.58(3) 0.70(3) 0.257(12) -0.313(17) -0.267(15) 0.40(2)
B2 0.23(2) 0.72(7) 0.34(4) -0.40(5) 0.23(3) -0.36(4)
F3 0.39(2) 0.218(12) 0.49(2) 0.093(12) -0.165(17) -0.195(14)
F1 0.136(7) 0.297(12) 0.313(12) 0.007(9) -0.001(7) -0.057(7)

loop_
_atom_type_symbol
_atom_type_description
_atom_type_scat_dispersion_real
_atom_type_scat_dispersion_imag
_atom_type_scat_source
C C 0.0033 0.0016 'International Tables Vol C Tables 4.2.6.8 and 6.1.1.4'
H H 0.0000 0.0000 'International Tables Vol C Tables 4.2.6.8 and 6.1.1.4'
B B 0.0013 0.0007 'International Tables Vol C Tables 4.2.6.8 and 6.1.1.4'
Co Co 0.3494 0.9721 'International Tables Vol C Tables 4.2.6.8 and 6.1.1.4'
F F 0.0171 0.0103 'International Tables Vol C Tables 4.2.6.8 and 6.1.1.4'
Fe Fe 0.3463 0.8444 'International Tables Vol C Tables 4.2.6.8 and 6.1.1.4'
N N 0.0061 0.0033 'International Tables Vol C Tables 4.2.6.8 and 6.1.1.4'
O O 0.0106 0.0060 'International Tables Vol C Tables 4.2.6.8 and 6.1.1.4'

loop_
_geom_angle_atom_site_label_1
_geom_angle_atom_site_label_2
_geom_angle_atom_site_label_3
_geom_angle
_geom_angle_site_symmetry_1
_geom_angle_site_symmetry_3
_geom_angle_publ_flag
N1 Co1 N10 88.50(16) . . ?
N1 Co1 N12 90.16(17) . . ?
N1 Co1 N14 89.62(16) . . ?
N1 Co1 N16 176.48(17) . . ?
N12 Co1 N10 86.67(17) . . ?
N12 Co1 N14 93.07(17) . . ?
N12 Co1 N16 89.47(19) . . ?
N14 Co1 N10 178.10(17) . . ?
N16 Co1 N10 94.98(18) . . ?
N16 Co1 N14 86.90(18) . . ?
N3 Co1 N1 91.39(15) 2_676 . ?
N3 Co1 N10 90.74(17) 2_676 . ?
N3 Co1 N12 176.95(17) 2_676 . ?
N3 Co1 N14 89.57(16) 2_676 . ?
N3 Co1 N16 89.14(17) 2_676 . ?
N8 Fe1 N4 89.34(16) . . ?
N8 Fe1 N6 89.25(17) . . ?
N4 Fe1 N6 88.67(17) . . ?
C1 Fe1 N8 88.81(17) . . ?
C1 Fe1 N4 177.45(19) . . ?
C1 Fe1 N6 89.54(19) . . ?
C1 Fe1 C2 88.8(2) . . ?
C1 Fe1 C3 92.4(2) . . ?
C2 Fe1 N8 176.7(2) . . ?
C2 Fe1 N4 93.1(2) . . ?
C2 Fe1 N6 93.0(2) . . ?
C3 Fe1 N8 88.47(18) . . ?
C3 Fe1 N4 89.33(19) . . ?
C3 Fe1 N6 176.98(19) . . ?
C3 Fe1 C2 89.3(2) . . ?
H29A C29 H29B 120.0 . . ?
C28 C29 H29A 120.0 . . ?
C28 C29 H29B 120.0 . . ?
H27A C27 H27B 120.0 . . ?
C26 C27 H27A 120.0 . . ?
C26 C27 H27B 120.0 . . ?
C1 N1 Co1 170.6(4) . . ?
C21 N10 Co1 125.2(4) . . ?
C21 N10 C19 105.3(5) . . ?
C19 N10 Co1 127.7(4) . . ?
C23 N12 Co1 126.6(4) . . ?
C23 N12 C24 105.7(5) . . ?
C24 N12 Co1 127.1(4) . . ?
C21 N11 C26 129.0(5) . . ?
C21 N11 C20 104.8(5) . . ?
C20 N11 C26 125.9(5) . . ?
C30 N14 Co1 127.1(4) . . ?
C32 N14 Co1 126.2(3) . . ?
C32 N14 C30 106.4(4) . . ?
C31 N15 C37 123.5(5) . . ?
C32 N15 C31 108.0(5) . . ?
C32 N15 C37 128.0(5) . . ?
C34 N16 Co1 125.9(4) . . ?
C34 N16 C35 107.0(5) . . ?
C35 N16 Co1 126.2(5) . . ?
N9 N8 Fe1 118.2(3) . . ?
C14 N8 Fe1 134.9(3) . . ?
C14 N8 N9 106.9(4) . . ?
N4 N5 B1 117.6(4) . . ?
C6 N5 N4 110.0(5) . . ?
C6 N5 B1 132.4(5) . . ?
N5 N4 Fe1 118.3(3) . . ?
C4 N4 Fe1 135.6(4) . . ?
C4 N4 N5 106.1(4) . . ?
N7 N6 Fe1 117.2(3) . . ?
C9 N6 Fe1 136.4(4) . . ?
C9 N6 N7 106.4(4) . . ?
C3 N3 Co1 169.4(4) . 2_676 ?
C41 N18 C42 118.6(9) . . ?
C43 N18 C42 115.3(10) . . ?
C43 N18 C41 126.0(10) . . ?
N18 C42 H42A 109.5 . . ?
N18 C42 H42B 109.5 . . ?
N18 C42 H42C 109.5 . . ?
H42A C42 H42B 109.5 . . ?
H42A C42 H42C 109.5 . . ?
H42B C42 H42C 109.5 . . ?
N18 C41 H41A 109.5 . . ?
N18 C41 H41B 109.5 . . ?
N18 C41 H41C 109.5 . . ?
H41A C41 H41B 109.5 . . ?
H41A C41 H41C 109.5 . . ?
H41B C41 H41C 109.5 . . ?
N10 C21 N11 112.8(5) . . ?
N10 C21 C22 124.8(5) . . ?
N11 C21 C22 122.2(5) . . ?
O1 C22 C21 120.4(5) . . ?
O1 C22 C23 123.3(5) . . ?
C23 C22 C21 116.2(5) . . ?
N12 C23 C22 125.5(5) . . ?
N12 C23 N13 111.5(5) . . ?
N13 C23 C22 123.0(5) . . ?
N12 C24 H24 125.4 . . ?
C25 C24 N12 109.3(5) . . ?
C25 C24 H24 125.4 . . ?
C24 C25 H25 126.2 . . ?
C24 C25 N13 107.5(5) . . ?
N13 C25 H25 126.2 . . ?
C23 N13 C28 128.4(5) . . ?
C25 N13 C23 105.9(5) . . ?
C25 N13 C28 125.7(5) . . ?
C29 C28 N13 124.2(6) . . ?
C29 C28 H28 117.9 . . ?
N13 C28 H28 117.9 . . ?
C27 C26 N11 130.3(8) . . ?
C27 C26 H26 114.8 . . ?
N11 C26 H26 114.8 . . ?
N11 C20 H20 126.0 . . ?
C19 C20 N11 108.0(5) . . ?
C19 C20 H20 126.0 . . ?
N10 C19 H19 125.5 . . ?
C20 C19 N10 109.0(5) . . ?
C20 C19 H19 125.5 . . ?
N14 C30 H30 125.5 . . ?
C31 C30 N14 109.1(5) . . ?
C31 C30 H30 125.5 . . ?
N15 C31 C30 106.7(5) . . ?
N15 C31 H31 126.6 . . ?
C30 C31 H31 126.6 . . ?
N14 C32 N15 109.8(5) . . ?
N14 C32 C33 125.7(5) . . ?
N15 C32 C33 124.5(5) . . ?
O4 C33 C32 121.1(5) . . ?
O4 C33 C34 123.4(5) . . ?
C32 C33 C34 115.4(5) . . ?
N16 C34 C33 126.5(5) . . ?
N16 C34 N17 110.1(5) . . ?
N17 C34 C33 123.1(6) . . ?
C34 N17 C39 127.5(6) . . ?
C36 N17 C34 106.8(5) . . ?
C36 N17 C39 125.7(6) . . ?
N17 C39 H39 117.7 . . ?
C40 C39 N17 124.5(8) . . ?
C40 C39 H39 117.7 . . ?
C39 C40 H40A 120.0 . . ?
C39 C40 H40B 120.0 . . ?
H40A C40 H40B 120.0 . . ?
N17 C36 H36 126.7 . . ?
C35 C36 N17 106.6(5) . . ?
C35 C36 H36 126.7 . . ?
N16 C35 H35 125.2 . . ?
C36 C35 N16 109.5(6) . . ?
C36 C35 H35 125.2 . . ?
N15 C37 H37 118.1 . . ?
C38 C37 N15 123.8(7) . . ?
C38 C37 H37 118.1 . . ?
C37 C38 H38A 120.0 . . ?
C37 C38 H38B 120.0 . . ?
H38A C38 H38B 120.0 . . ?
N1 C1 Fe1 177.1(4) . . ?
N2 C2 Fe1 178.8(5) . . ?
N8 N9 B1 118.4(4) . . ?
N8 N9 C16 109.4(4) . . ?
C16 N9 B1 132.1(5) . . ?
N5 B1 N9 109.4(5) . . ?
N5 B1 H1 110.2 . . ?
N5 B1 N7 108.9(5) . . ?
N9 B1 H1 110.2 . . ?
N9 B1 N7 107.8(5) . . ?
N7 B1 H1 110.2 . . ?
N5 C6 C8 123.1(6) . . ?
N5 C6 C5 107.3(5) . . ?
C5 C6 C8 129.5(6) . . ?
C6 C8 H8A 109.5 . . ?
C6 C8 H8B 109.5 . . ?
C6 C8 H8C 109.5 . . ?
H8A C8 H8B 109.5 . . ?
H8A C8 H8C 109.5 . . ?
H8B C8 H8C 109.5 . . ?
C6 C5 H5 126.2 . . ?
C6 C5 C4 107.6(5) . . ?
C4 C5 H5 126.2 . . ?
N4 C4 C5 109.1(5) . . ?
N4 C4 C7 123.6(5) . . ?
C5 C4 C7 127.3(5) . . ?
C4 C7 H7A 109.5 . . ?
C4 C7 H7B 109.5 . . ?
C4 C7 H7C 109.5 . . ?
H7A C7 H7B 109.5 . . ?
H7A C7 H7C 109.5 . . ?
H7B C7 H7C 109.5 . . ?
N6 N7 B1 118.7(4) . . ?
C11 N7 N6 110.1(5) . . ?
C11 N7 B1 131.2(5) . . ?
N6 C9 C12 123.4(5) . . ?
N6 C9 C10 108.4(6) . . ?
C10 C9 C12 128.2(6) . . ?
C9 C12 H12A 109.5 . . ?
C9 C12 H12B 109.5 . . ?
C9 C12 H12C 109.5 . . ?
H12A C12 H12B 109.5 . . ?
H12A C12 H12C 109.5 . . ?
H12B C12 H12C 109.5 . . ?
C9 C10 H10 125.9 . . ?
C11 C10 C9 108.1(6) . . ?
C11 C10 H10 125.9 . . ?
N7 C11 C13 122.1(6) . . ?
C10 C11 N7 106.9(6) . . ?
C10 C11 C13 131.0(6) . . ?
C11 C13 H13A 109.5 . . ?
C11 C13 H13B 109.5 . . ?
C11 C13 H13C 109.5 . . ?
H13A C13 H13B 109.5 . . ?
H13A C13 H13C 109.5 . . ?
H13B C13 H13C 109.5 . . ?
N9 C16 C18 121.8(6) . . ?
C15 C16 N9 108.0(5) . . ?
C15 C16 C18 130.1(6) . . ?
C16 C18 H18A 109.5 . . ?
C16 C18 H18B 109.5 . . ?
C16 C18 H18C 109.5 . . ?
H18A C18 H18B 109.5 . . ?
H18A C18 H18C 109.5 . . ?
H18B C18 H18C 109.5 . . ?
C16 C15 H15 126.6 . . ?
C16 C15 C14 106.8(5) . . ?
C14 C15 H15 126.6 . . ?
N8 C14 C15 108.7(4) . . ?
N8 C14 C17 124.2(4) . . ?
C15 C14 C17 127.0(5) . . ?
C14 C17 H17A 109.5 . . ?
C14 C17 H17B 109.5 . . ?
C14 C17 H17C 109.5 . . ?
H17A C17 H17B 109.5 . . ?
H17A C17 H17C 109.5 . . ?
H17B C17 H17C 109.5 . . ?
N3 C3 Fe1 175.3(4) . . ?
N18 C43 H43 120.3 . . ?
O44 C43 N18 119.4(14) . . ?
O44 C43 H43 120.3 . . ?
F4 B2 F2 89(4) . . ?
F3 B2 F2 100(3) . . ?
F3 B2 F4 125(3) . . ?
F3 B2 F1 125(5) . . ?
F1 B2 F2 88(2) . . ?
F1 B2 F4 110(3) . . ?

loop_
_geom_bond_atom_site_label_1
_geom_bond_atom_site_label_2
_geom_bond_distance
_geom_bond_site_symmetry_2
_geom_bond_publ_flag
Co1 N1 1.960(4) . ?
Co1 N10 2.017(4) . ?
Co1 N12 1.982(4) . ?
Co1 N14 2.009(4) . ?
Co1 N16 1.985(5) . ?
Co1 N3 1.954(4) 2_676 ?
Fe1 N8 1.999(4) . ?
Fe1 N4 2.006(4) . ?
Fe1 N6 2.012(4) . ?
Fe1 C1 1.875(6) . ?
Fe1 C2 1.920(6) . ?
Fe1 C3 1.882(6) . ?
O1 C22 1.217(7) . ?
C29 H29A 0.9300 . ?
C29 H29B 0.9300 . ?
C29 C28 1.302(8) . ?
C27 H27A 0.9300 . ?
C27 H27B 0.9300 . ?
C27 C26 1.160(10) . ?
O4 C33 1.224(6) . ?
N1 C1 1.163(6) . ?
N2 C2 1.152(6) . ?
N10 C21 1.315(7) . ?
N10 C19 1.370(6) . ?
N12 C23 1.312(7) . ?
N12 C24 1.371(6) . ?
N11 C21 1.358(6) . ?
N11 C26 1.417(8) . ?
N11 C20 1.366(7) . ?
N14 C30 1.368(6) . ?
N14 C32 1.333(7) . ?
N15 C31 1.354(7) . ?
N15 C32 1.350(7) . ?
N15 C37 1.441(8) . ?
N16 C34 1.312(7) . ?
N16 C35 1.370(7) . ?
N8 N9 1.366(5) . ?
N8 C14 1.350(6) . ?
N5 N4 1.383(6) . ?
N5 B1 1.517(8) . ?
N5 C6 1.349(7) . ?
N4 C4 1.356(6) . ?
N6 N7 1.376(6) . ?
N6 C9 1.340(7) . ?
N3 C3 1.170(6) . ?
N18 C42 1.461(11) . ?
N18 C41 1.438(11) . ?
N18 C43 1.391(14) . ?
C42 H42A 0.9600 . ?
C42 H42B 0.9600 . ?
C42 H42C 0.9600 . ?
C41 H41A 0.9600 . ?
C41 H41B 0.9600 . ?
C41 H41C 0.9600 . ?
C21 C22 1.493(7) . ?
C22 C23 1.482(8) . ?
C23 N13 1.365(7) . ?
C24 H24 0.9300 . ?
C24 C25 1.351(8) . ?
C25 H25 0.9300 . ?
C25 N13 1.359(7) . ?
N13 C28 1.421(8) . ?
C28 H28 0.9300 . ?
C26 H26 0.9300 . ?
C20 H20 0.9300 . ?
C20 C19 1.358(8) . ?
C19 H19 0.9300 . ?
C30 H30 0.9300 . ?
C30 C31 1.359(8) . ?
C31 H31 0.9300 . ?
C32 C33 1.469(7) . ?
C33 C34 1.486(8) . ?
C34 N17 1.384(7) . ?
N17 C39 1.399(8) . ?
N17 C36 1.367(8) . ?
C39 H39 0.9300 . ?
C39 C40 1.331(8) . ?
C40 H40A 0.9300 . ?
C40 H40B 0.9300 . ?
C36 H36 0.9300 . ?
C36 C35 1.361(9) . ?
C35 H35 0.9300 . ?
C37 H37 0.9300 . ?
C37 C38 1.329(9) . ?
C38 H38A 0.9300 . ?
C38 H38B 0.9300 . ?
N9 B1 1.528(8) . ?
N9 C16 1.368(6) . ?
B1 H1 0.9800 . ?
B1 N7 1.538(8) . ?
C6 C8 1.469(8) . ?
C6 C5 1.371(8) . ?
C8 H8A 0.9600 . ?
C8 H8B 0.9600 . ?
C8 H8C 0.9600 . ?
C5 H5 0.9300 . ?
C5 C4 1.382(7) . ?
C4 C7 1.481(8) . ?
C7 H7A 0.9600 . ?
C7 H7B 0.9600 . ?
C7 H7C 0.9600 . ?
N7 C11 1.363(7) . ?
C9 C12 1.499(8) . ?
C9 C10 1.404(8) . ?
C12 H12A 0.9600 . ?
C12 H12B 0.9600 . ?
C12 H12C 0.9600 . ?
C10 H10 0.9300 . ?
C10 C11 1.341(9) . ?
C11 C13 1.504(9) . ?
C13 H13A 0.9600 . ?
C13 H13B 0.9600 . ?
C13 H13C 0.9600 . ?
C16 C18 1.491(8) . ?
C16 C15 1.351(8) . ?
C18 H18A 0.9600 . ?
C18 H18B 0.9600 . ?
C18 H18C 0.9600 . ?
C15 H15 0.9300 . ?
C15 C14 1.406(7) . ?
C14 C17 1.490(7) . ?
C17 H17A 0.9600 . ?
C17 H17B 0.9600 . ?
C17 H17C 0.9600 . ?
O44 C43 1.289(13) . ?
C43 H43 0.9300 . ?
F2 B2 1.62(4) . ?
F4 B2 1.30(4) . ?
B2 F3 0.87(5) . ?
B2 F1 1.289(19) . ?

loop_
_geom_torsion_atom_site_label_1
_geom_torsion_atom_site_label_2
_geom_torsion_atom_site_label_3
_geom_torsion_atom_site_label_4
_geom_torsion
_geom_torsion_site_symmetry_1
_geom_torsion_site_symmetry_2
_geom_torsion_site_symmetry_3
_geom_torsion_site_symmetry_4
_geom_torsion_publ_flag
Co1 N10 C21 N11 167.0(4) . . . . ?
Co1 N10 C21 C22 -17.6(8) . . . . ?
Co1 N10 C19 C20 -167.0(4) . . . . ?
Co1 N12 C23 C22 10.4(8) . . . . ?
Co1 N12 C23 N13 -170.6(4) . . . . ?
Co1 N12 C24 C25 171.5(4) . . . . ?
Co1 N14 C30 C31 -173.6(3) . . . . ?
Co1 N14 C32 N15 173.6(3) . . . . ?
Co1 N14 C32 C33 -7.6(7) . . . . ?
Co1 N16 C34 C33 15.9(8) . . . . ?
Co1 N16 C34 N17 -170.2(3) . . . . ?
Co1 N16 C35 C36 170.8(4) . . . . ?
Fe1 N8 N9 B1 -1.1(6) . . . . ?
Fe1 N8 N9 C16 179.6(4) . . . . ?
Fe1 N8 C14 C15 179.6(4) . . . . ?
Fe1 N8 C14 C17 0.2(8) . . . . ?
Fe1 N4 C4 C5 179.3(4) . . . . ?
Fe1 N4 C4 C7 0.9(8) . . . . ?
Fe1 N6 N7 B1 -2.5(6) . . . . ?
Fe1 N6 N7 C11 176.8(4) . . . . ?
Fe1 N6 C9 C12 3.0(8) . . . . ?
Fe1 N6 C9 C10 -177.3(4) . . . . ?
O1 C22 C23 N12 -162.2(6) . . . . ?
O1 C22 C23 N13 18.9(10) . . . . ?
O4 C33 C34 N16 -165.5(6) . . . . ?
O4 C33 C34 N17 21.4(8) . . . . ?
N10 C21 C22 O1 166.3(6) . . . . ?
N10 C21 C22 C23 -17.6(9) . . . . ?
N12 C23 N13 C25 -1.7(7) . . . . ?
N12 C23 N13 C28 -178.1(6) . . . . ?
N12 C24 C25 N13 -0.6(7) . . . . ?
N11 C21 C22 O1 -18.7(9) . . . . ?
N11 C21 C22 C23 157.3(5) . . . . ?
N11 C20 C19 N10 1.7(6) . . . . ?
N14 C30 C31 N15 0.2(6) . . . . ?
N14 C32 C33 O4 161.4(5) . . . . ?
N14 C32 C33 C34 -22.3(8) . . . . ?
N15 C32 C33 O4 -20.1(8) . . . . ?
N15 C32 C33 C34 156.2(5) . . . . ?
N16 C34 N17 C39 178.5(5) . . . . ?
N16 C34 N17 C36 -0.3(6) . . . . ?
N8 N9 B1 N5 59.8(6) . . . . ?
N8 N9 B1 N7 -58.5(6) . . . . ?
N8 N9 C16 C18 -178.3(6) . . . . ?
N8 N9 C16 C15 0.9(6) . . . . ?
N5 N4 C4 C5 -0.1(6) . . . . ?
N5 N4 C4 C7 -178.5(5) . . . . ?
N5 B1 N7 N6 -57.9(6) . . . . ?
N5 B1 N7 C11 122.9(6) . . . . ?
N5 C6 C5 C4 -0.1(7) . . . . ?
N4 N5 B1 N9 -58.1(6) . . . . ?
N4 N5 B1 N7 59.4(6) . . . . ?
N4 N5 C6 C8 178.3(6) . . . . ?
N4 N5 C6 C5 0.0(6) . . . . ?
N6 N7 C11 C10 1.8(7) . . . . ?
N6 N7 C11 C13 -178.3(6) . . . . ?
N6 C9 C10 C11 1.2(7) . . . . ?
C42 N18 C43 O44 -175.8(13) . . . . ?
C41 N18 C43 O44 2(2) . . . . ?
C21 N10 C19 C20 -1.9(6) . . . . ?
C21 N11 C26 C27 -169.9(12) . . . . ?
C21 N11 C20 C19 -0.8(6) . . . . ?
C21 C22 C23 N12 21.9(9) . . . . ?
C21 C22 C23 N13 -157.0(6) . . . . ?
C22 C23 N13 C25 177.3(5) . . . . ?
C22 C23 N13 C28 0.9(10) . . . . ?
C23 N12 C24 C25 -0.4(6) . . . . ?
C23 N13 C28 C29 -175.6(6) . . . . ?
C24 N12 C23 C22 -177.7(6) . . . . ?
C24 N12 C23 N13 1.3(6) . . . . ?
C24 C25 N13 C23 1.4(7) . . . . ?
C24 C25 N13 C28 177.9(6) . . . . ?
C25 N13 C28 C29 8.7(11) . . . . ?
C26 N11 C21 N10 172.9(6) . . . . ?
C26 N11 C21 C22 -2.6(10) . . . . ?
C26 N11 C20 C19 -174.4(6) . . . . ?
C20 N11 C21 N10 -0.4(6) . . . . ?
C20 N11 C21 C22 -175.9(5) . . . . ?
C20 N11 C26 C27 2.1(17) . . . . ?
C19 N10 C21 N11 1.4(6) . . . . ?
C19 N10 C21 C22 176.8(6) . . . . ?
C30 N14 C32 N15 0.3(6) . . . . ?
C30 N14 C32 C33 179.0(5) . . . . ?
C31 N15 C32 N14 -0.1(6) . . . . ?
C31 N15 C32 C33 -178.9(5) . . . . ?
C31 N15 C37 C38 -25.3(9) . . . . ?
C32 N14 C30 C31 -0.3(6) . . . . ?
C32 N15 C31 C30 -0.1(6) . . . . ?
C32 N15 C37 C38 163.2(6) . . . . ?
C32 C33 C34 N16 18.3(8) . . . . ?
C32 C33 C34 N17 -154.8(5) . . . . ?
C33 C34 N17 C39 -7.4(8) . . . . ?
C33 C34 N17 C36 173.8(5) . . . . ?
C34 N16 C35 C36 1.1(6) . . . . ?
C34 N17 C39 C40 -164.6(6) . . . . ?
C34 N17 C36 C35 0.9(6) . . . . ?
N17 C36 C35 N16 -1.3(6) . . . . ?
C39 N17 C36 C35 -177.9(5) . . . . ?
C36 N17 C39 C40 14.0(10) . . . . ?
C35 N16 C34 C33 -174.4(5) . . . . ?
C35 N16 C34 N17 -0.5(6) . . . . ?
C37 N15 C31 C30 -173.1(5) . . . . ?
C37 N15 C32 N14 172.5(5) . . . . ?
C37 N15 C32 C33 -6.3(9) . . . . ?
N9 N8 C14 C15 -0.8(5) . . . . ?
N9 N8 C14 C17 179.7(4) . . . . ?
N9 B1 N7 N6 60.7(6) . . . . ?
N9 B1 N7 C11 -118.6(6) . . . . ?
N9 C16 C15 C14 -1.4(7) . . . . ?
B1 N5 N4 Fe1 -0.6(6) . . . . ?
B1 N5 N4 C4 178.9(4) . . . . ?
B1 N5 C6 C8 -0.3(10) . . . . ?
B1 N5 C6 C5 -178.6(5) . . . . ?
B1 N9 C16 C18 2.6(10) . . . . ?
B1 N9 C16 C15 -178.2(6) . . . . ?
B1 N7 C11 C10 -179.0(6) . . . . ?
B1 N7 C11 C13 0.9(11) . . . . ?
C6 N5 N4 Fe1 -179.5(4) . . . . ?
C6 N5 N4 C4 0.1(5) . . . . ?
C6 N5 B1 N9 120.4(6) . . . . ?
C6 N5 B1 N7 -122.1(6) . . . . ?
C6 C5 C4 N4 0.1(6) . . . . ?
C6 C5 C4 C7 178.4(5) . . . . ?
C8 C6 C5 C4 -178.2(6) . . . . ?
N7 N6 C9 C12 -179.8(5) . . . . ?
N7 N6 C9 C10 -0.1(6) . . . . ?
C9 N6 N7 B1 179.6(5) . . . . ?
C9 N6 N7 C11 -1.0(6) . . . . ?
C9 C10 C11 N7 -1.8(7) . . . . ?
C9 C10 C11 C13 178.3(8) . . . . ?
C12 C9 C10 C11 -179.2(6) . . . . ?
C16 N9 B1 N5 -121.2(6) . . . . ?
C16 N9 B1 N7 120.6(6) . . . . ?
C16 C15 C14 N8 1.4(6) . . . . ?
C16 C15 C14 C17 -179.2(5) . . . . ?
C18 C16 C15 C14 177.7(7) . . . . ?
C14 N8 N9 B1 179.2(4) . . . . ?
C14 N8 N9 C16 0.0(5) . . . . ?

loop_
_smtbx_masks_void_nr
_smtbx_masks_void_average_x
_smtbx_masks_void_average_y
_smtbx_masks_void_average_z
_smtbx_masks_void_volume
_smtbx_masks_void_count_electrons
_smtbx_masks_void_content
1 0.000 0.500 0.500 512.8 160.7 '4 DMF'
